data_4035951
loop_
_publ_author_name
'Shen, Wangqiang'
'Yang, Le'
'Wu, Yongbo'
'Bao, Lipiao'
'Li, Ying'
'Jin, Peng'
'Fang, Hongyun'
'Xie, Yunpeng'
'Lu, Xing'

_publ_section_title
;
 Reactions between N-Heterocyclic Carbene and Lutetium-Metallofullerenes:
 High Regioselectivity Directed by Electronic Effect in Addition to Steric
 Hindrance.
;
_journal_issue 2
_journal_name_full 'The Journal of organic chemistry'
_journal_page_first 606
_journal_page_last 612
_journal_paper_doi 10.1021/acs.joc.8b02423
_journal_volume 84
_journal_year 2019
_chemical_formula_moiety 'C101 H24 Lu3 N3 O, C S2'
_chemical_formula_sum 'C102 H24 Lu3 N3 O S2'
_chemical_formula_weight 1896.27
_chemical_name_common Me+O-NHC
_chemical_name_systematic Me+O-NHC
_space_group_crystal_system orthorhombic
_space_group_IT_number 61
_space_group_name_Hall '-P 2ac 2ab'
_space_group_name_H-M_alt 'P b c a'
_atom_sites_solution_hydrogens geom
_audit_creation_method SHELXL-2014/7
_cell_angle_alpha 90
_cell_angle_beta 90
_cell_angle_gamma 90
_cell_formula_units_Z 8
_cell_length_a 25.423(3)
_cell_length_b 15.6051(15)
_cell_length_c 28.953(3)
_cell_measurement_reflns_used 9397
_cell_measurement_temperature 173(2)
_cell_measurement_theta_max 28.518
_cell_measurement_theta_min 2.966
_cell_volume 11486(2)
_computing_cell_refinement 'SAINT (Bruker, 2014)'
_computing_data_collection 'Apex2 (Bruker, 2014)'
_computing_data_reduction 'SAINT (Bruker, 2014)'
_computing_structure_refinement 'SHELXL-2014/7 (Sheldrick, 2014)'
_computing_structure_solution 'SHELXTL XT-2014/4 (Sheldrick, 2014)'
_diffrn_ambient_temperature 173(2)
_diffrn_detector_area_resol_mean 8.3
_diffrn_measured_fraction_theta_full 0.984
_diffrn_measured_fraction_theta_max 0.982
_diffrn_measurement_device_type 'Bruker D8 Quest'
_diffrn_measurement_method \w
_diffrn_radiation_type MoK\a
_diffrn_radiation_wavelength 0.71073
_diffrn_reflns_av_R_equivalents 0.0593
_diffrn_reflns_av_unetI/netI 0.0326
_diffrn_reflns_Laue_measured_fraction_full 0.984
_diffrn_reflns_Laue_measured_fraction_max 0.982
_diffrn_reflns_limit_h_max 30
_diffrn_reflns_limit_h_min -30
_diffrn_reflns_limit_k_max 18
_diffrn_reflns_limit_k_min -18
_diffrn_reflns_limit_l_max 34
_diffrn_reflns_limit_l_min -34
_diffrn_reflns_number 126856
_diffrn_reflns_point_group_measured_fraction_full 0.984
_diffrn_reflns_point_group_measured_fraction_max 0.982
_diffrn_reflns_theta_full 25.242
_diffrn_reflns_theta_max 25.369
_diffrn_reflns_theta_min 2.954
_diffrn_source 'fine-focus sealed tube'
_exptl_absorpt_coefficient_mu 5.261
_exptl_absorpt_correction_T_max 0.7452
_exptl_absorpt_correction_T_min 0.5256
_exptl_absorpt_correction_type multi-scan
_exptl_absorpt_process_details SADABS
_exptl_crystal_colour black
_exptl_crystal_density_diffrn 2.193
_exptl_crystal_description block
_exptl_crystal_F_000 7280
_exptl_crystal_size_max 0.20
_exptl_crystal_size_mid 0.10
_exptl_crystal_size_min 0.10
_refine_diff_density_max 4.900
_refine_diff_density_min -4.448
_refine_diff_density_rms 0.207
_refine_ls_extinction_method none
_refine_ls_goodness_of_fit_ref 1.151
_refine_ls_hydrogen_treatment constr
_refine_ls_matrix_type full
_refine_ls_number_parameters 1069
_refine_ls_number_reflns 10357
_refine_ls_number_restraints 744
_refine_ls_restrained_S_all 1.172
_refine_ls_R_factor_all 0.0916
_refine_ls_R_factor_gt 0.0789
_refine_ls_shift/su_max 0.001
_refine_ls_shift/su_mean 0.000
_refine_ls_structure_factor_coef Fsqd
_refine_ls_weighting_details 'w=1/[\s^2^(Fo^2^)+(0.0378P)^2^+353.8770P] where P=(Fo^2^+2Fc^2^)/3'
_refine_ls_weighting_scheme calc
_refine_ls_wR_factor_gt 0.1647
_refine_ls_wR_factor_ref 0.1716
_reflns_Friedel_coverage 0.000
_reflns_number_gt 8968
_reflns_number_total 10357
_reflns_threshold_expression 'I > 2\s(I)'
_cod_data_source_file jo8b02423_si_005.cif
_cod_data_source_block Me+O-NHC
_cod_depositor_comments
;
The following automatic conversions were performed:

data item '_exptl_absorpt_correction_type' value 'Multi-scan' was
changed to 'multi-scan' in accordance with the
/home/data/users/saulius/crontab/automatic-downloads/current/ACS/lib/dictionaries/cif_core.dic
dictionary named 'cif_core.dic' version 2.4.2 last updated on
2011-04-26.

Automatic conversion script
Id: cif_fix_values 6909 2019-04-08 15:41:33Z antanas 
;
_cod_original_cell_volume 11487(2)
_cod_database_code 4035951
_shelx_shelxl_version_number 2014/7
_shelx_space_group_comment
;
The symmetry employed for this shelxl refinement is uniquely defined
by the following loop, which should always be used as a source of
symmetry information in preference to the above space-group names.
They are only intended as comments.
;
_shelx_estimated_absorpt_t_min 0.559
_shelx_estimated_absorpt_t_max 0.674

loop_
_space_group_symop_operation_xyz
'x, y, z'
'-x+1/2, -y, z+1/2'
'x+1/2, -y+1/2, -z'
'-x, y+1/2, -z+1/2'
'-x, -y, -z'
'x-1/2, y, -z-1/2'
'-x-1/2, y-1/2, z'
'x, -y-1/2, z-1/2'

loop_
_atom_site_label
_atom_site_type_symbol
_atom_site_fract_x
_atom_site_fract_y
_atom_site_fract_z
_atom_site_U_iso_or_equiv
_atom_site_adp_type
_atom_site_occupancy
_atom_site_site_symmetry_order
_atom_site_calc_flag
_atom_site_refinement_flags_posn
_atom_site_refinement_flags_adp
_atom_site_refinement_flags_occupancy
_atom_site_disorder_assembly
_atom_site_disorder_group
Lu1 Lu 0.62720(2) 0.16034(3) 0.19849(2) 0.01533(13) Uani 1 1 d . . . A 1
N1A N 0.5937(3) 0.2200(5) 0.1421(3) 0.0127(16) Uani 1 1 d . . . A 1
Lu2 Lu 0.60738(10) 0.35094(18) 0.13984(9) 0.0364(6) Uani 0.4709 1 d . U P A 1
Lu3 Lu 0.54252(10) 0.16409(14) 0.09620(7) 0.0299(5) Uani 0.3835 1 d . U P A 1
Lu4 Lu 0.63048(10) 0.31788(17) 0.10853(11) 0.0422(7) Uani 0.2264 1 d . U P A 1
Lu5 Lu 0.51960(11) 0.1823(2) 0.12171(12) 0.0375(7) Uani 0.2093 1 d . U P A 1
Lu6 Lu 0.58617(19) 0.3486(4) 0.1466(3) 0.0374(15) Uani 0.1986 1 d . U P A 1
Lu7 Lu 0.5665(3) 0.1409(4) 0.0919(2) 0.0314(12) Uani 0.1865 1 d . U P A 1
Lu8 Lu 0.5834(3) 0.1612(4) 0.07877(19) 0.0280(14) Uani 0.1384 1 d . U P A 1
Lu9 Lu 0.5400(3) 0.3133(4) 0.1515(2) 0.0509(16) Uani 0.1046 1 d . U P A 1
Lu10 Lu 0.6176(4) 0.1820(5) 0.0775(2) 0.0353(16) Uani 0.0817 1 d . U P A 1
O1A O 0.6804(3) 0.0925(4) 0.2893(2) 0.0228(16) Uani 1 1 d . . . B 2
C1A C 0.6780(4) 0.1845(6) 0.2870(3) 0.0123(18) Uani 1 1 d . . . B 2
C2A C 0.7054(3) 0.2190(7) 0.2444(3) 0.017(2) Uani 1 1 d . . . B 2
C3A C 0.7298(4) 0.1807(8) 0.2041(3) 0.024(2) Uani 1 1 d . . . B 2
C4A C 0.7219(5) 0.0975(8) 0.1856(4) 0.034(3) Uani 1 1 d . . . B 2
C5A C 0.6867(5) 0.0373(7) 0.2085(4) 0.0337(19) Uani 1 1 d . U . B 2
C6A C 0.6589(5) 0.0531(7) 0.2507(4) 0.0313(18) Uani 1 1 d . U . B 2
C7A C 0.6042(5) 0.0347(7) 0.2449(4) 0.0345(17) Uani 1 1 d . U . B 2
C8A C 0.5618(5) 0.0901(8) 0.2568(4) 0.0336(16) Uani 1 1 d . U . B 2
C9A C 0.5716(4) 0.1755(8) 0.2749(3) 0.0287(16) Uani 1 1 d . U . B 2
C10A C 0.6221(4) 0.2182(7) 0.2806(3) 0.0226(16) Uani 1 1 d . U . B 2
C11A C 0.6157(4) 0.3060(7) 0.2706(3) 0.0248(15) Uani 1 1 d . U . B 2
C12A C 0.6542(5) 0.3551(7) 0.2484(4) 0.0272(16) Uani 1 1 d . U . B 2
C13A C 0.6992(4) 0.3082(7) 0.2339(4) 0.0261(17) Uani 1 1 d . U . B 2
C14A C 0.7233(4) 0.3281(8) 0.1914(4) 0.0310(16) Uani 1 1 d . U . B 2
C15A C 0.7424(4) 0.2507(9) 0.1733(4) 0.0323(18) Uani 1 1 d . U . B 2
C16A C 0.7470(5) 0.2412(9) 0.1248(4) 0.0369(17) Uani 1 1 d . U . B 2
C17A C 0.7417(5) 0.1588(10) 0.1077(4) 0.0387(17) Uani 1 1 d . U . B 2
C18A C 0.7275(5) 0.0887(9) 0.1363(4) 0.0396(19) Uani 1 1 d . U . B 2
C19A C 0.6943(5) 0.0304(9) 0.1100(4) 0.0406(18) Uani 1 1 d . U . B 2
C20A C 0.6559(6) -0.0127(8) 0.1299(4) 0.0394(19) Uani 1 1 d . U . B 2
C21A C 0.6500(6) -0.0076(7) 0.1792(4) 0.0371(17) Uani 1 1 d . U . B 2
C22A C 0.6019(6) -0.0099(7) 0.2007(4) 0.0378(17) Uani 1 1 d . U . B 2
C23A C 0.5529(6) -0.0186(8) 0.1753(4) 0.042(2) Uani 1 1 d . U . B 2
C24A C 0.5108(5) 0.0221(9) 0.1913(4) 0.041(2) Uani 1 1 d . U . B 2
C25A C 0.5135(5) 0.0807(9) 0.2311(4) 0.0384(17) Uani 1 1 d . U . B 2
C26A C 0.4772(5) 0.1481(10) 0.2241(4) 0.0396(19) Uani 1 1 d . U . B 2
C27A C 0.4870(5) 0.2295(10) 0.2392(4) 0.0381(19) Uani 1 1 d . U . B 2
C28A C 0.5348(4) 0.2448(9) 0.2654(4) 0.0332(16) Uani 1 1 d . U . B 2
C29A C 0.5609(5) 0.3226(8) 0.2633(4) 0.0312(16) Uani 1 1 d . U . B 2
C30A C 0.5442(5) 0.3909(8) 0.2347(4) 0.0371(19) Uani 1 1 d . U . B 2
C31A C 0.5820(5) 0.4438(8) 0.2151(4) 0.0373(19) Uani 1 1 d . U . B 2
C32A C 0.6373(5) 0.4245(7) 0.2201(4) 0.0339(17) Uani 1 1 d . U . B 2
C33A C 0.6648(5) 0.4484(8) 0.1782(4) 0.0377(19) Uani 1 1 d . U . B 2
C34A C 0.7058(5) 0.3983(8) 0.1629(4) 0.0365(17) Uani 1 1 d . U . B 2
C35A C 0.7130(5) 0.3876(9) 0.1147(4) 0.0399(19) Uani 1 1 d . U . B 2
C36A C 0.7333(5) 0.3133(10) 0.0967(4) 0.0389(17) Uani 1 1 d . U . B 2
C37A C 0.7088(5) 0.2979(10) 0.0518(4) 0.0401(19) Uani 1 1 d . U . B 2
C38A C 0.6992(5) 0.2139(10) 0.0362(4) 0.0402(19) Uani 1 1 d . U . B 2
C39A C 0.7168(5) 0.1436(10) 0.0626(4) 0.0405(17) Uani 1 1 d . U . B 2
C40A C 0.6889(5) 0.0679(9) 0.0644(4) 0.0415(18) Uani 1 1 d . U . B 2
C41A C 0.6412(6) 0.0551(9) 0.0392(4) 0.044(2) Uani 1 1 d . U . B 2
C42A C 0.6017(6) 0.0044(8) 0.0588(4) 0.045(3) Uani 1 1 d . U . B 2
C43A C 0.6085(7) -0.0290(8) 0.1048(5) 0.048(2) Uani 1 1 d . U . B 2
C44A C 0.5600(7) -0.0320(8) 0.1264(5) 0.048(2) Uani 1 1 d . U . B 2
C45A C 0.5201(7) 0.0001(8) 0.0956(5) 0.048(2) Uani 1 1 d . U . B 2
C46A C 0.4763(6) 0.0464(9) 0.1118(4) 0.049(3) Uani 1 1 d . U . B 2
C47A C 0.4707(6) 0.0577(11) 0.1607(5) 0.052(3) Uani 1 1 d . U . B 2
C48A C 0.4505(5) 0.1333(12) 0.1796(4) 0.050(3) Uani 1 1 d . U . B 2
C49A C 0.4345(5) 0.2047(12) 0.1531(5) 0.052(3) Uani 1 1 d . U . B 2
C50A C 0.4423(5) 0.2874(11) 0.1696(5) 0.050(3) Uani 1 1 d . U . B 2
C51A C 0.4682(5) 0.3014(11) 0.2136(4) 0.049(2) Uani 1 1 d . U . B 2
C52A C 0.4946(6) 0.3786(10) 0.2112(4) 0.048(2) Uani 1 1 d . U . B 2
C53A C 0.4889(6) 0.4171(10) 0.1656(5) 0.049(2) Uani 1 1 d . U . B 2
C54A C 0.5277(6) 0.4645(9) 0.1450(5) 0.048(2) Uani 1 1 d . U . B 2
C55A C 0.5755(6) 0.4833(9) 0.1695(5) 0.048(2) Uani 1 1 d . U . B 2
C56A C 0.6253(6) 0.4878(8) 0.1480(5) 0.047(2) Uani 1 1 d . U . B 2
C57A C 0.6320(6) 0.4718(8) 0.0980(5) 0.046(2) Uani 1 1 d . U . B 2
C58A C 0.6757(6) 0.4259(9) 0.0828(4) 0.044(2) Uani 1 1 d . U . B 2
C59A C 0.6740(6) 0.3668(9) 0.0441(4) 0.041(2) Uani 1 1 d . U . B 2
C60A C 0.6257(5) 0.3522(8) 0.0201(4) 0.0364(17) Uani 1 1 d . U . B 2
C61A C 0.6170(5) 0.2688(8) 0.0014(4) 0.0330(18) Uani 1 1 d . U . B 2
C62A C 0.6530(5) 0.2000(9) 0.0084(4) 0.0354(19) Uani 1 1 d . U . B 2
C63A C 0.6244(5) 0.1223(8) 0.0102(4) 0.0358(19) Uani 1 1 d . U . B 2
C64A C 0.5685(5) 0.1412(8) 0.0043(4) 0.0327(19) Uani 1 1 d . U . B 2
C65A C 0.5283(5) 0.0933(8) 0.0252(4) 0.035(2) Uani 1 1 d . U . B 2
C66A C 0.5457(6) 0.0216(8) 0.0534(4) 0.040(2) Uani 1 1 d . U . B 2
C67A C 0.4800(4) 0.2316(8) 0.0371(4) 0.030(2) Uani 1 1 d . U . B 2
C68A C 0.4518(5) 0.2634(9) 0.0750(4) 0.0354(19) Uani 1 1 d . U . B 2
C69A C 0.4618(5) 0.3467(9) 0.0927(4) 0.0378(19) Uani 1 1 d . U . B 2
C70A C 0.5003(5) 0.3962(8) 0.0709(4) 0.0359(19) Uani 1 1 d . U . B 2
C71A C 0.5307(5) 0.3642(8) 0.0325(4) 0.0334(18) Uani 1 1 d . U . B 2
C72A C 0.5820(5) 0.3988(8) 0.0342(4) 0.0370(15) Uani 1 1 d . U . B 2
C73A C 0.5828(6) 0.4574(8) 0.0734(4) 0.0382(15) Uani 1 1 d . U . B 2
C74A C 0.5340(6) 0.4549(8) 0.0951(4) 0.0384(16) Uani 1 1 d . U . B 2
C75A C 0.4551(5) 0.3585(10) 0.1416(5) 0.049(3) Uani 1 1 d . U . B 2
C76A C 0.5213(4) 0.2794(7) 0.0168(3) 0.0232(16) Uani 1 1 d . U . B 2
C77A C 0.5652(4) 0.2326(7) -0.0005(3) 0.0233(16) Uani 1 1 d . U . B 2
C78A C 0.4822(5) 0.1388(9) 0.0404(4) 0.038(3) Uani 1 1 d . U . B 2
C79A C 0.4549(5) 0.1165(11) 0.0832(5) 0.049(3) Uani 1 1 d . U . B 2
C80A C 0.4367(5) 0.1926(11) 0.1038(5) 0.048(3) Uani 1 1 d . U . B 2
C1 C 0.8895(5) 0.2325(8) 0.1860(4) 0.033(3) Uani 1 1 d . . . C 3
H1A H 0.8652 0.2320 0.1607 0.050 Uiso 1 1 calc R U . C 3
H1B H 0.9125 0.1839 0.1838 0.050 Uiso 1 1 calc R U . C 3
H1C H 0.9099 0.2843 0.1852 0.050 Uiso 1 1 calc R U . C 3
N1 N 0.7551(3) 0.2150(5) 0.3409(3) 0.0118(15) Uani 1 1 d . . . C 3
C2 C 0.8597(4) 0.2282(7) 0.2305(3) 0.021(2) Uani 1 1 d . . . C 3
N2 N 0.6792(3) 0.2162(5) 0.3736(3) 0.0129(16) Uani 1 1 d . . . C 3
C3 C 0.8488(4) 0.1495(7) 0.2506(3) 0.020(2) Uani 1 1 d . . . C 3
H3 H 0.8633 0.1002 0.2379 0.024 Uiso 1 1 calc R U . C 3
C4 C 0.8169(4) 0.1427(6) 0.2892(3) 0.017(2) Uani 1 1 d . . . C 3
C5 C 0.8058(4) 0.0587(7) 0.3114(4) 0.031(3) Uani 1 1 d . . . C 3
H05A H 0.7752 0.0638 0.3307 0.046 Uiso 1 1 calc R U . C 3
H05B H 0.8354 0.0418 0.3299 0.046 Uiso 1 1 calc R U . C 3
H05C H 0.7996 0.0163 0.2881 0.046 Uiso 1 1 calc R U . C 3
C6 C 0.7956(3) 0.2189(6) 0.3056(3) 0.0130(18) Uani 1 1 d . . . C 3
C7 C 0.8087(4) 0.2991(6) 0.2892(3) 0.017(2) Uani 1 1 d . . . C 3
C8 C 0.7882(4) 0.3793(7) 0.3114(4) 0.029(3) Uani 1 1 d . . . C 3
H09A H 0.8082 0.3915 0.3387 0.043 Uiso 1 1 calc R U . C 3
H09B H 0.7519 0.3715 0.3196 0.043 Uiso 1 1 calc R U . C 3
H09C H 0.7912 0.4263 0.2902 0.043 Uiso 1 1 calc R U . C 3
C9 C 0.8411(4) 0.3012(7) 0.2510(4) 0.021(2) Uani 1 1 d . . . C 3
H9 H 0.8508 0.3541 0.2388 0.026 Uiso 1 1 calc R U . C 3
C10 C 0.7633(4) 0.2283(7) 0.3874(3) 0.021(2) Uani 1 1 d . . . C 3
H10 H 0.7956 0.2352 0.4020 0.025 Uiso 1 1 calc R U . C 3
C11 C 0.7163(4) 0.2295(7) 0.4075(4) 0.025(2) Uani 1 1 d . . . C 3
H11 H 0.7096 0.2378 0.4388 0.029 Uiso 1 1 calc R U . C 3
C12 C 0.7037(3) 0.2086(6) 0.3331(3) 0.0122(18) Uani 1 1 d . . . C 3
C13 C 0.6229(4) 0.2151(6) 0.3828(3) 0.016(2) Uani 1 1 d . . . C 3
C14 C 0.5996(4) 0.1362(7) 0.3929(3) 0.020(2) Uani 1 1 d . . . C 3
C15 C 0.6303(5) 0.0544(7) 0.3933(5) 0.038(3) Uani 1 1 d . . . C 3
H15A H 0.6373 0.0368 0.3621 0.057 Uiso 1 1 calc R U . C 3
H15B H 0.6104 0.0107 0.4088 0.057 Uiso 1 1 calc R U . C 3
H15C H 0.6630 0.0632 0.4093 0.057 Uiso 1 1 calc R U . C 3
C16 C 0.5466(4) 0.1380(7) 0.4025(3) 0.025(2) Uani 1 1 d . . . C 3
H16 H 0.5297 0.0869 0.4098 0.030 Uiso 1 1 calc R U . C 3
C17 C 0.5177(4) 0.2125(8) 0.4017(3) 0.028(3) Uani 1 1 d . . . C 3
C18 C 0.4600(4) 0.2114(12) 0.4139(4) 0.050(4) Uani 1 1 d . . . C 3
H10A H 0.4420 0.1711 0.3944 0.076 Uiso 1 1 calc R U . C 3
H10B H 0.4454 0.2675 0.4094 0.076 Uiso 1 1 calc R U . C 3
H10C H 0.4559 0.1948 0.4456 0.076 Uiso 1 1 calc R U . C 3
C19 C 0.5424(4) 0.2878(8) 0.3923(4) 0.027(2) Uani 1 1 d . . . C 3
H19 H 0.5226 0.3380 0.3917 0.032 Uiso 1 1 calc R U . C 3
C20 C 0.5964(4) 0.2923(7) 0.3835(3) 0.019(2) Uani 1 1 d . . . C 3
C21 C 0.6236(5) 0.3762(7) 0.3773(4) 0.030(3) Uani 1 1 d . . . C 3
H21A H 0.6005 0.4154 0.3617 0.045 Uiso 1 1 calc R U . C 3
H21B H 0.6549 0.3681 0.3593 0.045 Uiso 1 1 calc R U . C 3
H21C H 0.6328 0.3991 0.4070 0.045 Uiso 1 1 calc R U . C 3
S1 S 0.6597(3) -0.1759(5) 0.0022(3) 0.124(2) Uani 1 1 d D . . . .
S2 S 0.6563(5) -0.3756(7) -0.0069(6) 0.124(2) Uani 0.5 1 d D . P D 4
C3D C 0.6572(13) -0.2764(7) 0.0004(12) 0.069(7) Uani 0.5 1 d D . P D 4
S1B S 0.7225(5) -0.0303(8) -0.0406(5) 0.124(2) Uani 0.5 1 d D . P D 5
C1B C 0.6872(11) -0.1024(15) -0.0222(10) 0.069(7) Uani 0.5 1 d D . P D 5

loop_
_atom_site_aniso_label
_atom_site_aniso_U_11
_atom_site_aniso_U_22
_atom_site_aniso_U_33
_atom_site_aniso_U_23
_atom_site_aniso_U_13
_atom_site_aniso_U_12
Lu1 0.0215(2) 0.0128(2) 0.0117(2) 0.00366(17) -0.00355(16) 0.00025(16)
N1A 0.018(4) 0.006(4) 0.014(4) 0.005(3) -0.004(3) 0.000(3)
Lu2 0.0763(17) 0.0111(7) 0.0217(8) 0.0051(6) -0.0178(12) -0.0169(12)
Lu3 0.0369(11) 0.0275(11) 0.0255(10) -0.0012(8) -0.0182(10) -0.0130(8)
Lu4 0.0368(13) 0.0330(13) 0.0568(18) 0.0263(13) -0.0004(12) -0.0137(11)
Lu5 0.0221(13) 0.0610(19) 0.0294(14) 0.0081(14) -0.0100(12) -0.0186(13)
Lu6 0.051(3) 0.0077(18) 0.054(3) -0.0043(19) -0.035(3) 0.008(2)
Lu7 0.053(4) 0.019(2) 0.022(2) -0.0054(18) -0.020(3) -0.006(2)
Lu8 0.050(4) 0.021(3) 0.013(3) -0.007(2) -0.006(2) 0.000(3)
Lu9 0.060(4) 0.046(3) 0.046(3) 0.012(3) 0.017(3) 0.037(3)
Lu10 0.055(5) 0.039(4) 0.011(3) 0.001(3) 0.006(3) 0.022(4)
O1A 0.044(5) 0.012(3) 0.013(3) 0.003(3) -0.010(3) 0.000(3)
C1A 0.016(4) 0.009(4) 0.011(4) 0.001(4) -0.004(4) -0.001(4)
C2A 0.007(4) 0.034(6) 0.009(4) -0.002(4) -0.005(3) 0.000(4)
C3A 0.015(5) 0.043(7) 0.015(5) -0.001(5) 0.000(4) 0.012(5)
C4A 0.039(7) 0.043(7) 0.019(5) -0.004(5) -0.007(5) 0.034(6)
C5A 0.059(4) 0.018(3) 0.024(4) -0.004(3) -0.019(4) 0.009(3)
C6A 0.054(4) 0.018(3) 0.022(3) 0.000(3) -0.018(3) -0.003(3)
C7A 0.052(4) 0.027(3) 0.024(3) 0.007(3) -0.017(3) -0.013(3)
C8A 0.038(3) 0.045(3) 0.018(3) 0.012(3) -0.008(3) -0.020(3)
C9A 0.028(3) 0.048(3) 0.010(3) 0.004(3) 0.000(3) -0.005(3)
C10A 0.023(3) 0.037(4) 0.008(3) -0.002(3) -0.003(3) 0.003(3)
C11A 0.029(3) 0.034(3) 0.011(3) -0.004(3) -0.007(3) 0.009(3)
C12A 0.038(3) 0.026(3) 0.018(3) -0.001(3) -0.014(3) 0.000(3)
C13A 0.029(4) 0.031(4) 0.018(3) 0.006(3) -0.012(3) -0.012(3)
C14A 0.027(3) 0.043(3) 0.023(3) 0.012(3) -0.010(3) -0.018(3)
C15A 0.018(3) 0.059(4) 0.020(3) 0.012(3) -0.004(3) -0.010(3)
C16A 0.022(3) 0.067(4) 0.022(3) 0.010(3) 0.000(3) -0.002(3)
C17A 0.029(3) 0.065(4) 0.022(3) 0.001(3) 0.001(3) 0.020(3)
C18A 0.039(4) 0.056(4) 0.024(4) -0.008(4) -0.005(3) 0.031(4)
C19A 0.050(4) 0.046(4) 0.026(3) -0.011(3) -0.009(3) 0.033(3)
C20A 0.061(4) 0.028(4) 0.029(4) -0.008(3) -0.018(3) 0.024(3)
C21A 0.064(4) 0.021(3) 0.027(3) -0.002(3) -0.019(3) 0.008(3)
C22A 0.062(4) 0.023(3) 0.028(3) 0.008(3) -0.021(3) -0.011(3)
C23A 0.063(4) 0.033(4) 0.031(4) 0.014(4) -0.019(4) -0.024(4)
C24A 0.051(4) 0.044(4) 0.027(4) 0.019(4) -0.015(3) -0.033(4)
C25A 0.040(3) 0.054(4) 0.022(3) 0.018(3) -0.007(3) -0.027(3)
C26A 0.030(4) 0.069(4) 0.020(4) 0.013(4) 0.001(3) -0.018(4)
C27A 0.028(4) 0.070(4) 0.016(3) 0.007(4) 0.005(3) -0.001(4)
C28A 0.028(3) 0.058(4) 0.014(3) 0.001(3) 0.001(3) 0.006(3)
C29A 0.033(3) 0.046(3) 0.014(3) -0.008(3) -0.004(3) 0.018(3)
C30A 0.046(4) 0.042(4) 0.023(4) -0.013(3) -0.010(3) 0.025(3)
C31A 0.053(4) 0.033(4) 0.026(4) -0.008(3) -0.018(3) 0.019(3)
C32A 0.050(4) 0.026(3) 0.025(3) 0.000(3) -0.018(3) 0.003(3)
C33A 0.052(4) 0.032(4) 0.030(4) 0.009(3) -0.018(3) -0.012(3)
C34A 0.039(3) 0.043(4) 0.028(3) 0.013(3) -0.013(3) -0.025(3)
C35A 0.037(4) 0.055(4) 0.027(4) 0.017(4) -0.009(3) -0.026(4)
C36A 0.027(3) 0.068(4) 0.022(3) 0.016(3) -0.001(3) -0.015(3)
C37A 0.028(4) 0.070(4) 0.021(4) 0.013(4) 0.005(3) -0.007(4)
C38A 0.030(4) 0.071(4) 0.019(4) 0.003(4) 0.008(3) 0.009(4)
C39A 0.036(3) 0.066(4) 0.020(3) -0.003(3) 0.003(3) 0.022(3)
C40A 0.048(4) 0.055(4) 0.021(3) -0.012(3) -0.004(3) 0.033(3)
C41A 0.056(5) 0.054(5) 0.022(4) -0.012(4) -0.008(4) 0.030(4)
C42A 0.082(8) 0.025(5) 0.028(6) -0.012(5) -0.028(6) 0.019(6)
C43A 0.093(6) 0.015(3) 0.036(4) 0.002(3) -0.033(4) -0.013(4)
C44A 0.092(6) 0.015(3) 0.036(4) 0.004(3) -0.034(4) -0.015(4)
C45A 0.091(6) 0.017(3) 0.037(4) 0.005(3) -0.033(4) -0.017(4)
C46A 0.064(7) 0.052(7) 0.030(6) 0.017(6) -0.028(6) -0.046(6)
C47A 0.048(7) 0.072(8) 0.036(6) 0.023(6) -0.017(5) -0.048(6)
C48A 0.021(5) 0.102(9) 0.027(6) 0.023(6) -0.002(5) -0.028(6)
C49A 0.012(5) 0.112(9) 0.033(6) 0.008(7) -0.001(5) -0.006(6)
C50A 0.030(5) 0.091(6) 0.030(5) -0.006(5) -0.003(4) 0.030(5)
C51A 0.036(4) 0.084(5) 0.028(4) -0.010(4) -0.003(4) 0.034(4)
C52A 0.047(4) 0.070(5) 0.026(4) -0.012(4) -0.011(4) 0.043(4)
C53A 0.058(5) 0.058(5) 0.031(4) -0.011(4) -0.018(4) 0.043(4)
C54A 0.070(5) 0.043(4) 0.033(4) -0.007(4) -0.025(4) 0.032(4)
C55A 0.077(5) 0.034(4) 0.034(4) -0.003(4) -0.028(4) 0.017(4)
C56A 0.077(5) 0.031(4) 0.032(4) 0.007(4) -0.029(4) -0.001(4)
C57A 0.072(5) 0.034(4) 0.031(4) 0.016(4) -0.025(4) -0.014(4)
C58A 0.062(4) 0.042(4) 0.029(4) 0.019(4) -0.018(4) -0.023(4)
C59A 0.053(4) 0.045(4) 0.026(4) 0.017(4) -0.012(4) -0.021(4)
C60A 0.050(4) 0.040(3) 0.019(3) 0.015(3) -0.011(3) -0.010(3)
C61A 0.041(4) 0.046(4) 0.012(3) 0.010(3) -0.003(3) -0.001(4)
C62A 0.044(4) 0.051(4) 0.011(3) 0.002(4) -0.001(3) 0.008(4)
C63A 0.050(4) 0.044(4) 0.014(3) -0.003(3) -0.006(3) 0.015(4)
C64A 0.050(4) 0.033(4) 0.014(3) -0.004(3) -0.010(3) 0.006(4)
C65A 0.057(5) 0.028(4) 0.020(4) -0.005(3) -0.017(4) -0.003(4)
C66A 0.067(5) 0.027(4) 0.028(4) -0.004(4) -0.022(4) -0.007(4)
C67A 0.024(4) 0.050(5) 0.016(4) 0.002(4) -0.014(3) 0.006(4)
C68A 0.026(4) 0.056(4) 0.024(4) 0.001(4) -0.014(3) 0.012(4)
C69A 0.035(4) 0.052(4) 0.027(4) 0.000(4) -0.016(3) 0.021(4)
C70A 0.045(4) 0.037(4) 0.025(4) 0.002(3) -0.020(3) 0.019(4)
C71A 0.050(4) 0.030(4) 0.020(3) 0.006(3) -0.018(3) 0.010(3)
C72A 0.059(3) 0.028(3) 0.024(3) 0.012(3) -0.019(3) 0.000(3)
C73A 0.062(4) 0.027(3) 0.026(3) 0.011(3) -0.021(3) 0.002(3)
C74A 0.062(4) 0.027(3) 0.026(3) 0.011(3) -0.021(3) 0.002(3)
C75A 0.036(6) 0.077(8) 0.035(6) -0.011(6) -0.012(5) 0.044(6)
C76A 0.032(4) 0.029(4) 0.008(3) 0.000(3) -0.009(3) 0.005(3)
C77A 0.032(4) 0.029(4) 0.008(3) 0.000(3) -0.009(3) 0.005(3)
C78A 0.042(6) 0.049(7) 0.023(5) 0.008(5) -0.021(5) -0.024(5)
C79A 0.041(7) 0.074(8) 0.033(6) 0.009(6) -0.016(5) -0.035(6)
C80A 0.022(5) 0.092(9) 0.031(6) 0.012(6) -0.014(5) -0.010(6)
C1 0.026(6) 0.047(7) 0.026(6) 0.001(6) 0.006(5) 0.000(5)
N1 0.015(4) 0.010(4) 0.011(4) 0.000(3) -0.002(3) 0.000(3)
C2 0.013(5) 0.032(6) 0.018(5) -0.002(5) -0.002(4) -0.001(4)
N2 0.016(4) 0.016(4) 0.006(4) 0.005(3) -0.004(3) -0.002(3)
C3 0.012(4) 0.023(5) 0.024(5) -0.016(5) -0.001(4) 0.005(4)
C4 0.013(4) 0.017(5) 0.020(5) 0.000(4) -0.004(4) -0.003(4)
C5 0.027(6) 0.014(5) 0.051(8) 0.006(5) 0.005(5) 0.004(4)
C6 0.012(4) 0.015(5) 0.012(4) -0.002(4) 0.000(4) -0.002(4)
C7 0.016(5) 0.014(5) 0.022(5) 0.000(4) -0.005(4) -0.001(4)
C8 0.029(6) 0.016(5) 0.042(7) -0.005(5) 0.003(5) 0.000(4)
C9 0.021(5) 0.021(5) 0.022(5) 0.005(5) -0.001(4) -0.005(4)
C10 0.016(5) 0.034(6) 0.013(5) -0.004(5) -0.006(4) -0.001(4)
C11 0.028(6) 0.031(6) 0.015(5) -0.002(5) -0.001(4) -0.004(5)
C12 0.013(4) 0.013(5) 0.011(4) 0.001(4) 0.001(4) 0.002(4)
C13 0.015(5) 0.024(5) 0.008(4) -0.008(4) -0.002(4) 0.000(4)
C14 0.028(5) 0.023(5) 0.010(5) -0.009(4) -0.001(4) -0.007(4)
C15 0.054(8) 0.020(6) 0.041(7) 0.002(5) 0.012(6) 0.000(6)
C16 0.027(6) 0.035(6) 0.013(5) 0.000(5) 0.001(4) -0.023(5)
C17 0.016(5) 0.055(8) 0.012(5) -0.008(5) -0.005(4) -0.002(5)
C18 0.013(5) 0.112(13) 0.026(6) -0.006(8) -0.001(5) -0.005(7)
C19 0.027(6) 0.037(6) 0.016(5) -0.003(5) -0.001(4) 0.014(5)
C20 0.021(5) 0.025(5) 0.011(5) 0.000(4) -0.001(4) 0.003(4)
C21 0.050(7) 0.016(5) 0.023(6) -0.002(5) 0.010(5) 0.003(5)
S1 0.084(3) 0.143(5) 0.146(5) -0.067(4) -0.035(3) 0.030(3)
S2 0.084(3) 0.143(5) 0.146(5) -0.067(4) -0.035(3) 0.030(3)
C3D 0.055(14) 0.086(18) 0.067(16) -0.027(14) -0.015(12) 0.022(13)
S1B 0.084(3) 0.143(5) 0.146(5) -0.067(4) -0.035(3) 0.030(3)
C1B 0.055(14) 0.086(18) 0.067(16) -0.027(14) -0.015(12) 0.022(13)

loop_
_atom_type_symbol
_atom_type_description
_atom_type_scat_dispersion_real
_atom_type_scat_dispersion_imag
_atom_type_scat_source
C C 0.0033 0.0016 'International Tables Vol C Tables 4.2.6.8 and 6.1.1.4'
N N 0.0061 0.0033 'International Tables Vol C Tables 4.2.6.8 and 6.1.1.4'
O O 0.0106 0.0060 'International Tables Vol C Tables 4.2.6.8 and 6.1.1.4'
Lu Lu -0.4720 5.8584 'International Tables Vol C Tables 4.2.6.8 and 6.1.1.4'
S S 0.1246 0.1234 'International Tables Vol C Tables 4.2.6.8 and 6.1.1.4'
H H 0.0000 0.0000 'International Tables Vol C Tables 4.2.6.8 and 6.1.1.4'

loop_
_geom_angle_atom_site_label_1
_geom_angle_atom_site_label_2
_geom_angle_atom_site_label_3
_geom_angle
N1A Lu1 Lu6 31.7(2)
N1A Lu1 Lu2 33.3(2)
Lu6 Lu1 Lu2 9.52(9)
N1A Lu1 Lu7 31.8(2)
Lu6 Lu1 Lu7 63.45(15)
Lu2 Lu1 Lu7 64.74(10)
N1A Lu1 Lu10 31.0(2)
Lu6 Lu1 Lu10 57.76(17)
Lu2 Lu1 Lu10 54.59(13)
Lu7 Lu1 Lu10 24.91(17)
N1A Lu1 Lu9 29.6(2)
Lu6 Lu1 Lu9 21.47(15)
Lu2 Lu1 Lu9 30.52(12)
Lu7 Lu1 Lu9 55.64(16)
Lu10 Lu1 Lu9 60.58(15)
N1A Lu1 Lu5 30.8(2)
Lu6 Lu1 Lu5 54.02(11)
Lu2 Lu1 Lu5 59.78(6)
Lu7 Lu1 Lu5 26.47(12)
Lu10 Lu1 Lu5 46.69(17)
Lu9 Lu1 Lu5 37.59(14)
N1A Lu1 Lu4 28.9(2)
Lu6 Lu1 Lu4 26.97(11)
Lu2 Lu1 Lu4 19.47(7)
Lu7 Lu1 Lu4 54.75(11)
Lu10 Lu1 Lu4 38.18(15)
Lu9 Lu1 Lu4 43.14(11)
Lu5 Lu1 Lu4 59.69(6)
N1A Lu1 Lu8 28.2(2)
Lu6 Lu1 Lu8 59.40(16)
Lu2 Lu1 Lu8 59.01(11)
Lu7 Lu1 Lu8 10.21(10)
Lu10 Lu1 Lu8 14.79(16)
Lu9 Lu1 Lu8 55.81(15)
Lu5 Lu1 Lu8 33.45(13)
Lu4 Lu1 Lu8 46.56(12)
N1A Lu1 Lu3 27.1(2)
Lu6 Lu1 Lu3 57.18(12)
Lu2 Lu1 Lu3 60.26(5)
Lu7 Lu1 Lu3 11.13(10)
Lu10 Lu1 Lu3 32.30(17)
Lu9 Lu1 Lu3 46.22(12)
Lu5 Lu1 Lu3 15.56(6)
Lu4 Lu1 Lu3 54.18(5)
Lu8 Lu1 Lu3 18.21(13)
Lu9 N1A Lu6 37.7(3)
Lu9 N1A Lu7 107.8(5)
Lu6 N1A Lu7 128.3(5)
Lu9 N1A Lu4 80.4(3)
Lu6 N1A Lu4 47.9(2)
Lu7 N1A Lu4 105.8(4)
Lu9 N1A Lu3 88.0(4)
Lu6 N1A Lu3 113.9(4)
Lu7 N1A Lu3 20.27(19)
Lu4 N1A Lu3 107.5(4)
Lu9 N1A Lu10 122.2(4)
Lu6 N1A Lu10 112.0(5)
Lu7 N1A Lu10 43.4(3)
Lu4 N1A Lu10 69.3(4)
Lu3 N1A Lu10 58.4(4)
Lu9 N1A Lu5 68.0(3)
Lu6 N1A Lu5 102.5(4)
Lu7 N1A Lu5 46.3(3)
Lu4 N1A Lu5 119.9(4)
Lu3 N1A Lu5 27.64(14)
Lu10 N1A Lu5 85.9(4)
Lu9 N1A Lu1 119.9(4)
Lu6 N1A Lu1 115.8(4)
Lu7 N1A Lu1 115.6(4)
Lu4 N1A Lu1 121.7(4)
Lu3 N1A Lu1 125.6(4)
Lu10 N1A Lu1 117.9(4)
Lu5 N1A Lu1 118.4(4)
Lu9 N1A Lu8 110.8(4)
Lu6 N1A Lu8 119.1(4)
Lu7 N1A Lu8 18.42(18)
Lu4 N1A Lu8 88.2(4)
Lu3 N1A Lu8 32.6(3)
Lu10 N1A Lu8 26.1(3)
Lu5 N1A Lu8 60.2(3)
Lu1 N1A Lu8 123.6(4)
Lu9 N1A Lu2 53.5(3)
Lu6 N1A Lu2 16.07(16)
Lu7 N1A Lu2 129.4(4)
Lu4 N1A Lu2 33.84(16)
Lu3 N1A Lu2 120.3(4)
Lu10 N1A Lu2 101.9(4)
Lu5 N1A Lu2 115.3(4)
Lu1 N1A Lu2 113.5(4)
Lu8 N1A Lu2 115.5(4)
Lu6 Lu2 Lu4 133.6(11)
Lu6 Lu2 Lu9 17.2(9)
Lu4 Lu2 Lu9 117.2(3)
Lu6 Lu2 N1A 76.6(9)
Lu4 Lu2 N1A 71.4(3)
Lu9 Lu2 N1A 61.5(3)
Lu6 Lu2 Lu10 102.4(10)
Lu4 Lu2 Lu10 34.8(2)
Lu9 Lu2 Lu10 85.2(3)
N1A Lu2 Lu10 38.8(3)
Lu6 Lu2 Lu1 85.1(9)
Lu4 Lu2 Lu1 85.97(18)
Lu9 Lu2 Lu1 76.80(19)
N1A Lu2 Lu1 33.1(2)
Lu10 Lu2 Lu1 63.76(13)
Lu6 Lu2 Lu5 53.3(9)
Lu4 Lu2 Lu5 82.81(19)
Lu9 Lu2 Lu5 36.1(2)
N1A Lu2 Lu5 32.2(2)
Lu10 Lu2 Lu5 49.2(2)
Lu1 Lu2 Lu5 61.24(6)
Lu6 Lu2 Lu8 87.3(10)
Lu4 Lu2 Lu8 48.6(2)
Lu9 Lu2 Lu8 70.1(2)
N1A Lu2 Lu8 32.2(2)
Lu10 Lu2 Lu8 15.11(18)
Lu1 Lu2 Lu8 63.05(12)
Lu5 Lu2 Lu8 34.42(14)
Lu6 Lu2 Lu3 68.6(9)
Lu4 Lu2 Lu3 66.90(18)
Lu9 Lu2 Lu3 51.4(2)
N1A Lu2 Lu3 29.7(2)
Lu10 Lu2 Lu3 33.78(19)
Lu1 Lu2 Lu3 62.64(6)
Lu5 Lu2 Lu3 15.91(6)
Lu8 Lu2 Lu3 18.74(13)
Lu6 Lu2 Lu7 78.8(9)
Lu4 Lu2 Lu7 58.2(2)
Lu9 Lu2 Lu7 61.7(2)
N1A Lu2 Lu7 25.0(2)
Lu10 Lu2 Lu7 23.82(18)
Lu1 Lu2 Lu7 57.65(10)
Lu5 Lu2 Lu7 25.55(12)
Lu8 Lu2 Lu7 9.92(10)
Lu3 Lu2 Lu7 11.14(10)
Lu7 Lu3 Lu5 140.9(6)
Lu7 Lu3 Lu8 31.2(6)
Lu5 Lu3 Lu8 150.7(4)
Lu7 Lu3 Lu10 38.5(6)
Lu5 Lu3 Lu10 136.7(3)
Lu8 Lu3 Lu10 14.3(3)
Lu7 Lu3 N1A 77.8(5)
Lu5 Lu3 N1A 76.5(3)
Lu8 Lu3 N1A 74.3(4)
Lu10 Lu3 N1A 60.8(3)
Lu7 Lu3 Lu9 122.1(5)
Lu5 Lu3 Lu9 47.4(2)
Lu8 Lu3 Lu9 107.4(3)
Lu10 Lu3 Lu9 93.4(3)
N1A Lu3 Lu9 45.4(3)
Lu7 Lu3 Lu4 79.1(5)
Lu5 Lu3 Lu4 96.36(19)
Lu8 Lu3 Lu4 57.7(3)
Lu10 Lu3 Lu4 44.1(2)
N1A Lu3 Lu4 36.1(2)
Lu9 Lu3 Lu4 49.81(15)
Lu7 Lu3 Lu6 102.9(5)
Lu5 Lu3 Lu6 68.2(2)
Lu8 Lu3 Lu6 85.8(3)
Lu10 Lu3 Lu6 71.8(3)
N1A Lu3 Lu6 32.8(2)
Lu9 Lu3 Lu6 21.61(17)
Lu4 Lu3 Lu6 28.34(10)
Lu7 Lu3 Lu2 94.6(5)
Lu5 Lu3 Lu2 76.87(18)
Lu8 Lu3 Lu2 76.8(3)
Lu10 Lu3 Lu2 62.8(2)
N1A Lu3 Lu2 30.0(2)
Lu9 Lu3 Lu2 30.62(15)
Lu4 Lu3 Lu2 19.49(7)
Lu6 Lu3 Lu2 9.02(10)
Lu7 Lu3 Lu1 68.5(5)
Lu5 Lu3 Lu1 75.24(18)
Lu8 Lu3 Lu1 79.9(3)
Lu10 Lu3 Lu1 70.16(19)
N1A Lu3 Lu1 27.3(2)
Lu9 Lu3 Lu1 64.44(13)
Lu4 Lu3 Lu1 61.68(5)
Lu6 Lu3 Lu1 58.44(11)
Lu2 Lu3 Lu1 57.10(5)
Lu2 Lu4 Lu6 14.6(3)
Lu2 Lu4 N1A 74.7(3)
Lu6 Lu4 N1A 65.5(3)
Lu2 Lu4 Lu10 128.1(3)
Lu6 Lu4 Lu10 115.3(3)
N1A Lu4 Lu10 55.7(3)
Lu2 Lu4 Lu9 38.8(2)
Lu6 Lu4 Lu9 24.3(3)
N1A Lu4 Lu9 49.4(3)
Lu10 Lu4 Lu9 92.0(3)
Lu2 Lu4 Lu8 113.1(2)
Lu6 Lu4 Lu8 99.4(3)
N1A Lu4 Lu8 46.3(3)
Lu10 Lu4 Lu8 17.1(2)
Lu9 Lu4 Lu8 75.6(2)
Lu2 Lu4 Lu7 103.5(2)
Lu6 Lu4 Lu7 90.2(3)
N1A Lu4 Lu7 37.0(2)
Lu10 Lu4 Lu7 25.2(2)
Lu9 Lu4 Lu7 66.8(2)
Lu8 Lu4 Lu7 10.01(13)
Lu2 Lu4 Lu3 93.60(17)
Lu6 Lu4 Lu3 79.6(2)
N1A Lu4 Lu3 36.4(2)
Lu10 Lu4 Lu3 36.9(2)
Lu9 Lu4 Lu3 55.63(17)
Lu8 Lu4 Lu3 20.01(15)
Lu7 Lu4 Lu3 12.57(11)
Lu2 Lu4 Lu5 77.62(17)
Lu6 Lu4 Lu5 63.7(2)
N1A Lu4 Lu5 30.2(2)
Lu10 Lu4 Lu5 52.1(2)
Lu9 Lu4 Lu5 39.94(17)
Lu8 Lu4 Lu5 35.70(16)
Lu7 Lu4 Lu5 26.89(13)
Lu3 Lu4 Lu5 15.99(6)
Lu2 Lu4 Lu1 74.56(17)
Lu6 Lu4 Lu1 72.4(2)
N1A Lu4 Lu1 29.4(2)
Lu10 Lu4 Lu1 69.64(16)
Lu9 Lu4 Lu1 67.37(13)
Lu8 Lu4 Lu1 67.80(13)
Lu7 Lu4 Lu1 60.76(11)
Lu3 Lu4 Lu1 64.14(5)
Lu5 Lu4 Lu1 59.58(6)
Lu3 Lu5 Lu7 16.4(3)
Lu3 Lu5 N1A 75.8(3)
Lu7 Lu5 N1A 65.8(3)
Lu3 Lu5 Lu8 15.8(2)
Lu7 Lu5 Lu8 14.6(3)
N1A Lu5 Lu8 60.1(3)
Lu3 Lu5 Lu9 114.1(3)
Lu7 Lu5 Lu9 113.2(3)
N1A Lu5 Lu9 55.0(3)
Lu8 Lu5 Lu9 101.0(2)
Lu3 Lu5 Lu10 29.4(2)
Lu7 Lu5 Lu10 25.1(2)
N1A Lu5 Lu10 47.0(3)
Lu8 Lu5 Lu10 13.7(2)
Lu9 Lu5 Lu10 88.4(3)
Lu3 Lu5 Lu6 95.2(2)
Lu7 Lu5 Lu6 93.1(2)
N1A Lu5 Lu6 38.3(2)
Lu8 Lu5 Lu6 81.3(2)
Lu9 Lu5 Lu6 20.13(19)
Lu10 Lu5 Lu6 68.4(2)
Lu3 Lu5 Lu2 87.22(18)
Lu7 Lu5 Lu2 84.8(2)
N1A Lu5 Lu2 32.5(2)
Lu8 Lu5 Lu2 73.08(19)
Lu9 Lu5 Lu2 28.46(16)
Lu10 Lu5 Lu2 60.1(2)
Lu6 Lu5 Lu2 8.33(13)
Lu3 Lu5 Lu1 89.20(18)
Lu7 Lu5 Lu1 74.1(2)
N1A Lu5 Lu1 30.9(2)
Lu8 Lu5 Lu1 75.91(19)
Lu9 Lu5 Lu1 70.94(16)
Lu10 Lu5 Lu1 66.40(16)
Lu6 Lu5 Lu1 61.68(12)
Lu2 Lu5 Lu1 58.98(6)
Lu3 Lu5 Lu4 67.66(18)
Lu7 Lu5 Lu4 65.9(2)
N1A Lu5 Lu4 29.9(2)
Lu8 Lu5 Lu4 53.63(19)
Lu9 Lu5 Lu4 47.46(17)
Lu10 Lu5 Lu4 40.93(19)
Lu6 Lu5 Lu4 27.67(12)
Lu2 Lu5 Lu4 19.57(7)
Lu1 Lu5 Lu4 60.73(6)
Lu2 Lu6 Lu9 155.3(13)
Lu2 Lu6 Lu4 31.8(8)
Lu9 Lu6 Lu4 124.4(6)
Lu2 Lu6 N1A 87.3(9)
Lu9 Lu6 N1A 70.9(4)
Lu4 Lu6 N1A 66.6(3)
Lu2 Lu6 Lu5 118.4(10)
Lu9 Lu6 Lu5 37.0(3)
Lu4 Lu6 Lu5 88.6(3)
N1A Lu6 Lu5 39.2(2)
Lu2 Lu6 Lu10 68.1(10)
Lu9 Lu6 Lu10 87.3(5)
Lu4 Lu6 Lu10 38.5(3)
N1A Lu6 Lu10 34.3(3)
Lu5 Lu6 Lu10 50.5(2)
Lu2 Lu6 Lu3 102.4(10)
Lu9 Lu6 Lu3 52.9(4)
Lu4 Lu6 Lu3 72.0(2)
N1A Lu6 Lu3 33.4(2)
Lu5 Lu6 Lu3 16.66(7)
Lu10 Lu6 Lu3 34.3(2)
Lu2 Lu6 Lu1 85.4(9)
Lu9 Lu6 Lu1 82.3(4)
Lu4 Lu6 Lu1 80.7(2)
N1A Lu6 Lu1 32.5(2)
Lu5 Lu6 Lu1 64.29(13)
Lu10 Lu6 Lu1 62.12(16)
Lu3 Lu6 Lu1 64.39(12)
Lu2 Lu6 Lu8 83.3(10)
Lu9 Lu6 Lu8 72.0(4)
Lu4 Lu6 Lu8 53.1(2)
N1A Lu6 Lu8 30.8(3)
Lu5 Lu6 Lu8 35.50(15)
Lu10 Lu6 Lu8 15.30(18)
Lu3 Lu6 Lu8 19.10(14)
Lu1 Lu6 Lu8 62.85(15)
Lu2 Lu6 Lu7 92.2(10)
Lu9 Lu6 Lu7 63.1(4)
Lu4 Lu6 Lu7 62.9(3)
N1A Lu6 Lu7 25.9(3)
Lu5 Lu6 Lu7 26.13(13)
Lu10 Lu6 Lu7 24.47(18)
Lu3 Lu6 Lu7 11.09(10)
Lu1 Lu6 Lu7 58.32(14)
Lu8 Lu6 Lu7 10.34(10)
Lu8 Lu7 Lu3 114.3(15)
Lu8 Lu7 Lu10 21.4(9)
Lu3 Lu7 Lu10 124.3(8)
Lu8 Lu7 Lu5 127.1(12)
Lu3 Lu7 Lu5 22.7(4)
Lu10 Lu7 Lu5 128.1(5)
Lu8 Lu7 N1A 84.1(8)
Lu3 Lu7 N1A 81.9(5)
Lu10 Lu7 N1A 69.2(4)
Lu5 Lu7 N1A 67.9(3)
Lu8 Lu7 Lu4 49.1(7)
Lu3 Lu7 Lu4 88.3(5)
Lu10 Lu7 Lu4 41.1(3)
Lu5 Lu7 Lu4 87.2(2)
N1A Lu7 Lu4 37.2(2)
Lu8 Lu7 Lu9 92.5(9)
Lu3 Lu7 Lu9 47.2(4)
Lu10 Lu7 Lu9 88.5(4)
Lu5 Lu7 Lu9 39.9(2)
N1A Lu7 Lu9 36.0(3)
Lu4 Lu7 Lu9 47.40(15)
Lu8 Lu7 Lu1 100.5(9)
Lu3 Lu7 Lu1 100.4(5)
Lu10 Lu7 Lu1 79.9(3)
Lu5 Lu7 Lu1 79.48(19)
N1A Lu7 Lu1 32.5(2)
Lu4 Lu7 Lu1 64.50(10)
Lu9 Lu7 Lu1 63.22(14)
Lu8 Lu7 Lu6 74.5(8)
Lu3 Lu7 Lu6 66.0(4)
Lu10 Lu7 Lu6 67.9(3)
Lu5 Lu7 Lu6 60.7(2)
N1A Lu7 Lu6 25.8(2)
Lu4 Lu7 Lu6 26.89(11)
Lu9 Lu7 Lu6 20.86(15)
Lu1 Lu7 Lu6 58.23(13)
Lu8 Lu7 Lu2 66.8(8)
Lu3 Lu7 Lu2 74.2(5)
Lu10 Lu7 Lu2 59.1(3)
Lu5 Lu7 Lu2 69.6(2)
N1A Lu7 Lu2 25.6(2)
Lu4 Lu7 Lu2 18.30(7)
Lu9 Lu7 Lu2 29.77(14)
Lu1 Lu7 Lu2 57.61(8)
Lu6 Lu7 Lu2 8.91(9)
Lu7 Lu8 Lu10 143.6(13)
Lu7 Lu8 Lu3 34.5(9)
Lu10 Lu8 Lu3 147.7(7)
Lu7 Lu8 N1A 77.4(8)
Lu10 Lu8 N1A 76.2(6)
Lu3 Lu8 N1A 73.1(4)
Lu7 Lu8 Lu5 38.2(9)
Lu10 Lu8 Lu5 134.6(6)
Lu3 Lu8 Lu5 13.42(17)
N1A Lu8 Lu5 59.7(3)
Lu7 Lu8 Lu4 120.9(8)
Lu10 Lu8 Lu4 47.2(5)
Lu3 Lu8 Lu4 102.3(3)
N1A Lu8 Lu4 45.5(2)
Lu5 Lu8 Lu4 90.7(2)
Lu7 Lu8 Lu9 76.3(9)
Lu10 Lu8 Lu9 94.9(5)
Lu3 Lu8 Lu9 53.4(3)
N1A Lu8 Lu9 34.1(3)
Lu5 Lu8 Lu9 41.77(19)
Lu4 Lu8 Lu9 48.97(17)
Lu7 Lu8 Lu2 103.3(8)
Lu10 Lu8 Lu2 64.0(5)
Lu3 Lu8 Lu2 84.5(3)
N1A Lu8 Lu2 32.3(2)
Lu5 Lu8 Lu2 72.50(18)
Lu4 Lu8 Lu2 18.33(8)
Lu9 Lu8 Lu2 31.06(14)
Lu7 Lu8 Lu6 95.2(8)
Lu10 Lu8 Lu6 73.4(5)
Lu3 Lu8 Lu6 75.1(3)
N1A Lu8 Lu6 30.1(2)
Lu5 Lu8 Lu6 63.22(19)
Lu4 Lu8 Lu6 27.47(11)
Lu9 Lu8 Lu6 21.68(16)
Lu2 Lu8 Lu6 9.38(8)
Lu7 Lu8 Lu1 69.3(8)
Lu10 Lu8 Lu1 75.7(5)
Lu3 Lu8 Lu1 81.9(3)
N1A Lu8 Lu1 28.2(2)
Lu5 Lu8 Lu1 70.64(16)
Lu4 Lu8 Lu1 65.65(12)
Lu9 Lu8 Lu1 60.43(13)
Lu2 Lu8 Lu1 57.94(9)
Lu6 Lu8 Lu1 57.74(13)
Lu6 Lu9 Lu2 7.5(4)
Lu6 Lu9 N1A 71.4(4)
Lu2 Lu9 N1A 64.9(3)
Lu6 Lu9 Lu5 122.9(4)
Lu2 Lu9 Lu5 115.4(3)
N1A Lu9 Lu5 56.9(3)
Lu6 Lu9 Lu4 31.3(3)
Lu2 Lu9 Lu4 24.02(14)
N1A Lu9 Lu4 50.2(3)
Lu5 Lu9 Lu4 92.6(2)
Lu6 Lu9 Lu3 105.4(4)
Lu2 Lu9 Lu3 98.0(2)
N1A Lu9 Lu3 46.6(3)
Lu5 Lu9 Lu3 18.51(10)
Lu4 Lu9 Lu3 74.56(16)
Lu6 Lu9 Lu7 96.1(4)
Lu2 Lu9 Lu7 88.6(2)
N1A Lu9 Lu7 36.2(3)
Lu5 Lu9 Lu7 26.87(15)
Lu4 Lu9 Lu7 65.84(19)
Lu3 Lu9 Lu7 10.75(11)
Lu6 Lu9 Lu8 86.3(4)
Lu2 Lu9 Lu8 78.8(2)
N1A Lu9 Lu8 35.1(3)
Lu5 Lu9 Lu8 37.23(17)
Lu4 Lu9 Lu8 55.45(18)
Lu3 Lu9 Lu8 19.17(14)
Lu7 Lu9 Lu8 11.26(10)
Lu6 Lu9 Lu1 76.2(4)
Lu2 Lu9 Lu1 72.7(2)
N1A Lu9 Lu1 30.5(2)
Lu5 Lu9 Lu1 71.47(15)
Lu4 Lu9 Lu1 69.49(14)
Lu3 Lu9 Lu1 69.34(12)
Lu7 Lu9 Lu1 61.14(14)
Lu8 Lu9 Lu1 63.76(14)
Lu6 Lu9 Lu10 71.3(4)
Lu2 Lu9 Lu10 63.8(3)
N1A Lu9 Lu10 29.2(3)
Lu5 Lu9 Lu10 51.9(2)
Lu4 Lu9 Lu10 40.8(2)
Lu3 Lu9 Lu10 34.19(19)
Lu7 Lu9 Lu10 25.07(17)
Lu8 Lu9 Lu10 15.08(17)
Lu1 Lu9 Lu10 59.67(14)
Lu8 Lu10 Lu7 14.9(5)
Lu8 Lu10 Lu3 17.9(4)
Lu7 Lu10 Lu3 17.2(3)
Lu8 Lu10 N1A 77.7(5)
Lu7 Lu10 N1A 67.4(4)
Lu3 Lu10 N1A 60.8(3)
Lu8 Lu10 Lu4 115.7(6)
Lu7 Lu10 Lu4 113.7(4)
Lu3 Lu10 Lu4 99.0(3)
N1A Lu10 Lu4 55.0(3)
Lu8 Lu10 Lu5 31.7(4)
Lu7 Lu10 Lu5 26.8(3)
Lu3 Lu10 Lu5 13.92(10)
N1A Lu10 Lu5 47.2(3)
Lu4 Lu10 Lu5 87.0(2)
Lu8 Lu10 Lu2 100.9(5)
Lu7 Lu10 Lu2 97.1(4)
Lu3 Lu10 Lu2 83.4(2)
N1A Lu10 Lu2 39.3(3)
Lu4 Lu10 Lu2 17.10(9)
Lu5 Lu10 Lu2 70.69(16)
Lu8 Lu10 Lu6 91.3(5)
Lu7 Lu10 Lu6 87.6(4)
Lu3 Lu10 Lu6 73.8(2)
N1A Lu10 Lu6 33.7(3)
Lu4 Lu10 Lu6 26.17(14)
Lu5 Lu10 Lu6 61.15(17)
Lu2 Lu10 Lu6 9.57(9)
Lu8 Lu10 Lu1 89.5(5)
Lu7 Lu10 Lu1 75.2(3)
Lu3 Lu10 Lu1 77.5(2)
N1A Lu10 Lu1 31.2(2)
Lu4 Lu10 Lu1 72.19(18)
Lu5 Lu10 Lu1 66.91(14)
Lu2 Lu10 Lu1 61.66(12)
Lu6 Lu10 Lu1 60.12(16)
Lu8 Lu10 Lu9 70.0(5)
Lu7 Lu10 Lu9 66.4(4)
Lu3 Lu10 Lu9 52.4(2)
N1A Lu10 Lu9 28.6(2)
Lu4 Lu10 Lu9 47.24(18)
Lu5 Lu10 Lu9 39.78(17)
Lu2 Lu10 Lu9 31.03(14)
Lu6 Lu10 Lu9 21.46(16)
Lu1 Lu10 Lu9 59.75(14)
C6A O1A C1A 112.8(7)
O1A C1A C2A 112.0(8)
O1A C1A C10A 112.8(8)
C2A C1A C10A 102.1(7)
C13A C2A C3A 106.2(9)
C13A C2A C1A 117.7(9)
C3A C2A C1A 134.8(10)
C4A C3A C15A 119.3(10)
C4A C3A C2A 128.3(10)
C15A C3A C2A 106.3(10)
C3A C4A C18A 116.5(12)
C3A C4A C5A 120.4(10)
C18A C4A C5A 116.8(12)
C6A C5A C21A 105.4(12)
C6A C5A C4A 125.5(10)
C21A C5A C4A 116.2(10)
O1A C6A C7A 124.6(11)
O1A C6A C5A 124.6(11)
C7A C6A C5A 110.2(10)
C8A C7A C6A 125.9(11)
C8A C7A C22A 118.2(11)
C6A C7A C22A 103.8(11)
C7A C8A C25A 117.2(11)
C7A C8A C9A 120.8(10)
C25A C8A C9A 115.2(12)
C10A C9A C8A 127.8(11)
C10A C9A C28A 104.4(10)
C8A C9A C28A 120.1(10)
C11A C10A C9A 108.7(10)
C11A C10A C1A 117.8(9)
C9A C10A C1A 132.6(10)
C12A C11A C10A 123.1(10)
C12A C11A C29A 120.9(10)
C10A C11A C29A 108.5(10)
C11A C12A C13A 114.6(10)
C11A C12A C32A 117.9(11)
C13A C12A C32A 117.8(11)
C14A C13A C12A 119.7(10)
C14A C13A C2A 110.5(10)
C12A C13A C2A 121.8(10)
C15A C14A C13A 106.7(10)
C15A C14A C34A 123.3(11)
C13A C14A C34A 122.1(12)
C14A C15A C16A 119.2(11)
C14A C15A C3A 110.0(9)
C16A C15A C3A 123.5(12)
C17A C16A C15A 116.3(12)
C17A C16A C36A 120.2(11)
C15A C16A C36A 117.5(13)
C16A C17A C18A 122.2(11)
C16A C17A C39A 120.6(12)
C18A C17A C39A 106.5(12)
C17A C18A C4A 122.0(12)
C17A C18A C19A 108.9(11)
C4A C18A C19A 121.4(13)
C20A C19A C40A 122.3(13)
C20A C19A C18A 121.2(12)
C40A C19A C18A 106.2(13)
C19A C20A C43A 119.6(12)
C19A C20A C21A 118.9(12)
C43A C20A C21A 115.2(14)
C22A C21A C20A 122.9(12)
C22A C21A C5A 108.8(11)
C20A C21A C5A 122.9(13)
C21A C22A C23A 122.4(12)
C21A C22A C7A 110.5(11)
C23A C22A C7A 121.5(13)
C24A C23A C44A 120.8(13)
C24A C23A C22A 118.0(12)
C44A C23A C22A 113.9(14)
C23A C24A C47A 122.2(13)
C23A C24A C25A 122.2(12)
C47A C24A C25A 105.7(13)
C26A C25A C8A 123.7(12)
C26A C25A C24A 108.6(11)
C8A C25A C24A 120.4(13)
C27A C26A C25A 121.7(11)
C27A C26A C48A 120.6(13)
C25A C26A C48A 108.1(13)
C26A C27A C51A 120.3(12)
C26A C27A C28A 118.2(12)
C51A C27A C28A 114.9(13)
C29A C28A C27A 121.6(11)
C29A C28A C9A 110.5(10)
C27A C28A C9A 121.0(12)
C28A C29A C30A 122.8(11)
C28A C29A C11A 107.5(10)
C30A C29A C11A 120.9(12)
C31A C30A C29A 118.7(11)
C31A C30A C52A 119.5(12)
C29A C30A C52A 115.9(13)
C30A C31A C32A 120.6(11)
C30A C31A C55A 122.6(12)
C32A C31A C55A 106.7(12)
C12A C32A C31A 120.7(12)
C12A C32A C33A 122.1(12)
C31A C32A C33A 109.4(10)
C34A C33A C32A 119.3(11)
C34A C33A C56A 124.3(12)
C32A C33A C56A 106.1(12)
C33A C34A C35A 118.9(12)
C33A C34A C14A 118.9(11)
C35A C34A C14A 115.6(13)
C36A C35A C34A 121.6(12)
C36A C35A C58A 110.5(12)
C34A C35A C58A 119.6(14)
C35A C36A C16A 122.6(11)
C35A C36A C37A 108.5(12)
C16A C36A C37A 118.7(13)
C38A C37A C59A 123.3(12)
C38A C37A C36A 120.9(12)
C59A C37A C36A 106.4(12)
C37A C38A C39A 119.7(12)
C37A C38A C62A 117.5(12)
C39A C38A C62A 116.4(13)
C40A C39A C38A 121.6(12)
C40A C39A C17A 109.0(12)
C38A C39A C17A 119.5(13)
C39A C40A C41A 122.4(12)
C39A C40A C19A 109.4(12)
C41A C40A C19A 119.2(14)
C42A C41A C63A 116.4(12)
C42A C41A C40A 118.8(12)
C63A C41A C40A 117.2(14)
C41A C42A C43A 119.5(13)
C41A C42A C66A 123.5(11)
C43A C42A C66A 106.6(14)
C44A C43A C20A 122.0(12)
C44A C43A C42A 108.7(13)
C20A C43A C42A 120.5(14)
C43A C44A C45A 109.7(13)
C43A C44A C23A 123.2(12)
C45A C44A C23A 118.0(15)
C46A C45A C66A 121.7(12)
C46A C45A C44A 122.0(13)
C66A C45A C44A 106.9(15)
C45A C46A C47A 118.1(13)
C45A C46A C79A 119.0(13)
C47A C46A C79A 115.3(15)
C48A C47A C46A 121.7(14)
C48A C47A C24A 109.9(12)
C46A C47A C24A 118.9(16)
C47A C48A C49A 124.1(13)
C47A C48A C26A 107.8(13)
C49A C48A C26A 118.9(15)
C50A C49A C48A 120.4(13)
C50A C49A C80A 117.1(14)
C48A C49A C80A 115.0(16)
C49A C50A C75A 124.4(12)
C49A C50A C51A 120.4(14)
C75A C50A C51A 106.3(15)
C52A C51A C27A 123.4(12)
C52A C51A C50A 107.9(14)
C27A C51A C50A 119.2(15)
C51A C52A C30A 121.1(12)
C51A C52A C53A 110.9(13)
C30A C52A C53A 117.2(15)
C54A C53A C75A 124.3(13)
C54A C53A C52A 123.1(13)
C75A C53A C52A 103.7(14)
C53A C54A C55A 120.3(13)
C53A C54A C74A 117.0(13)
C55A C54A C74A 114.5(14)
C56A C55A C54A 123.5(13)
C56A C55A C31A 108.4(12)
C54A C55A C31A 117.0(14)
C55A C56A C33A 109.3(12)
C55A C56A C57A 121.7(12)
C33A C56A C57A 115.8(14)
C58A C57A C73A 116.8(12)
C58A C57A C56A 119.2(12)
C73A C57A C56A 114.0(14)
C57A C58A C35A 122.0(12)
C57A C58A C59A 123.1(12)
C35A C58A C59A 104.4(13)
C37A C59A C60A 119.6(12)
C37A C59A C58A 110.1(11)
C60A C59A C58A 120.1(13)
C72A C60A C61A 117.8(12)
C72A C60A C59A 117.5(12)
C61A C60A C59A 117.6(12)
C62A C61A C60A 122.3(11)
C62A C61A C77A 107.4(11)
C60A C61A C77A 121.0(11)
C63A C62A C61A 108.8(11)
C63A C62A C38A 121.8(11)
C61A C62A C38A 119.3(12)
C41A C63A C62A 120.3(12)
C41A C63A C64A 121.0(13)
C62A C63A C64A 108.7(11)
C65A C64A C77A 121.9(11)
C65A C64A C63A 123.3(11)
C77A C64A C63A 105.6(11)
C64A C65A C78A 117.5(11)
C64A C65A C66A 115.5(12)
C78A C65A C66A 117.2(12)
C45A C66A C65A 121.6(13)
C45A C66A C42A 108.0(12)
C65A C66A C42A 120.1(13)
C68A C67A C76A 121.2(12)
C68A C67A C78A 108.8(11)
C76A C67A C78A 121.6(11)
C67A C68A C69A 121.0(12)
C67A C68A C80A 108.6(12)
C69A C68A C80A 122.8(12)
C70A C69A C68A 117.9(11)
C70A C69A C75A 117.3(13)
C68A C69A C75A 116.9(13)
C69A C70A C74A 123.3(11)
C69A C70A C71A 122.1(12)
C74A C70A C71A 106.1(12)
C72A C71A C76A 121.5(11)
C72A C71A C70A 109.6(11)
C76A C71A C70A 118.6(12)
C60A C72A C71A 121.9(11)
C60A C72A C73A 123.1(11)
C71A C72A C73A 106.2(12)
C74A C73A C57A 123.3(12)
C74A C73A C72A 108.7(12)
C57A C73A C72A 119.4(13)
C73A C74A C70A 109.3(12)
C73A C74A C54A 122.7(12)
C70A C74A C54A 118.9(13)
C50A C75A C53A 111.1(12)
C50A C75A C69A 119.5(14)
C53A C75A C69A 119.2(15)
C67A C76A C71A 119.0(11)
C67A C76A C77A 117.2(10)
C71A C76A C77A 117.3(10)
C76A C77A C61A 120.3(10)
C76A C77A C64A 121.4(11)
C61A C77A C64A 109.5(10)
C65A C78A C67A 120.2(11)
C65A C78A C79A 121.8(12)
C67A C78A C79A 105.9(13)
C80A C79A C78A 108.4(13)
C80A C79A C46A 120.5(12)
C78A C79A C46A 118.6(14)
C79A C80A C68A 108.3(12)
C79A C80A C49A 122.9(14)
C68A C80A C49A 119.0(15)
C12 N1 C10 109.1(8)
C12 N1 C6 125.4(8)
C10 N1 C6 125.0(8)
C9 C2 C3 119.0(9)
C9 C2 C1 120.8(10)
C3 C2 C1 120.2(10)
C12 N2 C11 108.7(8)
C12 N2 C13 128.2(8)
C11 N2 C13 123.1(8)
C4 C3 C2 121.7(9)
C3 C4 C6 116.0(9)
C3 C4 C5 122.0(9)
C6 C4 C5 122.0(9)
C7 C6 C4 124.3(9)
C7 C6 N1 116.9(8)
C4 C6 N1 118.8(8)
C9 C7 C6 116.2(9)
C9 C7 C8 122.1(9)
C6 C7 C8 121.6(9)
C2 C9 C7 122.4(10)
C11 C10 N1 107.0(9)
C10 C11 N2 107.6(9)
N1 C12 N2 107.6(8)
C20 C13 C14 124.0(9)
C20 C13 N2 118.3(9)
C14 C13 N2 117.7(9)
C16 C14 C13 116.0(10)
C16 C14 C15 121.8(10)
C13 C14 C15 122.2(9)
C17 C16 C14 122.5(10)
C19 C17 C16 119.2(10)
C19 C17 C18 120.3(12)
C16 C17 C18 120.4(12)
C17 C19 C20 122.1(10)
C13 C20 C19 116.0(10)
C13 C20 C21 122.5(9)
C19 C20 C21 121.4(10)
S2 C3D S1 174(3)
S1 C1B S1B 170(3)

loop_
_geom_bond_atom_site_label_1
_geom_bond_atom_site_label_2
_geom_bond_distance
Lu1 N1A 2.065(7)
Lu1 Lu6 3.460(6)
Lu1 Lu2 3.462(3)
Lu1 Lu7 3.463(5)
Lu1 Lu10 3.528(6)
Lu1 Lu9 3.530(5)
Lu1 Lu5 3.541(2)
Lu1 Lu4 3.583(2)
Lu1 Lu8 3.641(6)
Lu1 Lu3 3.6620(18)
N1A Lu9 2.013(9)
N1A Lu6 2.019(10)
N1A Lu7 2.027(9)
N1A Lu4 2.037(8)
N1A Lu3 2.053(8)
N1A Lu10 2.054(10)
N1A Lu5 2.059(8)
N1A Lu8 2.066(9)
N1A Lu2 2.074(8)
Lu2 Lu6 0.575(5)
Lu2 Lu4 1.197(4)
Lu2 Lu9 1.842(7)
Lu2 Lu10 3.206(8)
Lu2 Lu5 3.491(4)
Lu2 Lu8 3.502(6)
Lu2 Lu3 3.580(3)
Lu2 Lu7 3.708(6)
Lu3 Lu7 0.719(6)
Lu3 Lu5 0.983(4)
Lu3 Lu8 1.156(8)
Lu3 Lu10 2.004(10)
Lu3 Lu9 2.826(7)
Lu3 Lu4 3.300(3)
Lu3 Lu6 3.413(7)
Lu4 Lu6 1.647(7)
Lu4 Lu10 2.326(9)
Lu4 Lu9 2.615(7)
Lu4 Lu8 2.855(7)
Lu4 Lu7 3.241(6)
Lu4 Lu5 3.546(3)
Lu5 Lu7 1.606(7)
Lu5 Lu8 2.069(8)
Lu5 Lu9 2.279(8)
Lu5 Lu10 2.801(10)
Lu5 Lu6 3.181(7)
Lu6 Lu9 1.304(9)
Lu6 Lu10 3.376(10)
Lu6 Lu8 3.522(9)
Lu6 Lu7 3.641(9)
Lu7 Lu8 0.656(6)
Lu7 Lu10 1.509(10)
Lu7 Lu9 3.264(9)
Lu8 Lu10 0.930(10)
Lu8 Lu9 3.357(8)
Lu9 Lu10 3.560(8)
O1A C6A 1.389(13)
O1A C1A 1.439(11)
C1A C2A 1.515(13)
C1A C10A 1.528(13)
C2A C13A 1.434(15)
C2A C3A 1.449(14)
C3A C4A 1.419(17)
C3A C15A 1.447(16)
C4A C18A 1.442(16)
C4A C5A 1.457(19)
C5A C6A 1.432(18)
C5A C21A 1.443(17)
C6A C7A 1.428(18)
C7A C8A 1.425(19)
C7A C22A 1.457(17)
C8A C25A 1.442(16)
C8A C9A 1.454(17)
C9A C10A 1.454(15)
C9A C28A 1.457(17)
C10A C11A 1.410(16)
C11A C12A 1.400(16)
C11A C29A 1.432(15)
C12A C13A 1.420(17)
C12A C32A 1.423(16)
C13A C14A 1.411(15)
C14A C15A 1.404(18)
C14A C34A 1.442(17)
C15A C16A 1.417(15)
C16A C17A 1.38(2)
C16A C36A 1.431(18)
C17A C18A 1.42(2)
C17A C39A 1.470(16)
C18A C19A 1.456(19)
C19A C20A 1.32(2)
C19A C40A 1.449(18)
C20A C43A 1.428(19)
C20A C21A 1.439(17)
C21A C22A 1.37(2)
C22A C23A 1.453(17)
C23A C24A 1.33(2)
C23A C44A 1.443(19)
C24A C47A 1.461(19)
C24A C25A 1.474(19)
C25A C26A 1.41(2)
C26A C27A 1.37(2)
C26A C48A 1.474(17)
C27A C51A 1.43(2)
C27A C28A 1.452(16)
C28A C29A 1.385(18)
C29A C30A 1.416(17)
C30A C31A 1.39(2)
C30A C52A 1.446(18)
C31A C32A 1.445(18)
C31A C55A 1.468(17)
C32A C33A 1.449(18)
C33A C34A 1.375(19)
C33A C56A 1.467(17)
C34A C35A 1.418(17)
C35A C36A 1.37(2)
C35A C58A 1.452(18)
C36A C37A 1.460(17)
C37A C38A 1.41(2)
C37A C59A 1.41(2)
C38A C39A 1.411(19)
C38A C62A 1.439(17)
C39A C40A 1.38(2)
C40A C41A 1.429(19)
C41A C42A 1.40(2)
C41A C63A 1.409(18)
C42A C43A 1.440(18)
C42A C66A 1.46(2)
C43A C44A 1.38(2)
C44A C45A 1.438(19)
C45A C46A 1.41(2)
C45A C66A 1.43(2)
C46A C47A 1.43(2)
C46A C79A 1.48(2)
C47A C48A 1.40(2)
C48A C49A 1.41(2)
C49A C50A 1.39(2)
C49A C80A 1.442(19)
C50A C75A 1.41(2)
C50A C51A 1.452(18)
C51A C52A 1.38(2)
C52A C53A 1.457(19)
C53A C54A 1.37(2)
C53A C75A 1.43(2)
C54A C55A 1.44(2)
C54A C74A 1.463(18)
C55A C56A 1.41(2)
C56A C57A 1.478(19)
C57A C58A 1.39(2)
C57A C73A 1.456(18)
C58A C59A 1.452(19)
C59A C60A 1.430(17)
C60A C72A 1.388(19)
C60A C61A 1.427(18)
C61A C62A 1.424(18)
C61A C77A 1.434(16)
C62A C63A 1.415(19)
C63A C64A 1.463(18)
C64A C65A 1.404(18)
C64A C77A 1.435(16)
C65A C78A 1.438(19)
C65A C66A 1.454(17)
C67A C68A 1.400(17)
C67A C76A 1.414(16)
C67A C78A 1.453(18)
C68A C69A 1.420(19)
C68A C80A 1.44(2)
C69A C70A 1.397(19)
C69A C75A 1.437(17)
C70A C74A 1.436(18)
C70A C71A 1.443(18)
C71A C72A 1.413(18)
C71A C76A 1.418(16)
C72A C73A 1.459(18)
C73A C74A 1.39(2)
C76A C77A 1.426(15)
C78A C79A 1.462(18)
C79A C80A 1.41(2)
C1 C2 1.495(14)
N1 C12 1.330(12)
N1 C10 1.379(12)
N1 C6 1.452(11)
C2 C9 1.369(15)
C2 C3 1.387(15)
N2 C12 1.335(12)
N2 C11 1.377(13)
N2 C13 1.454(12)
C3 C4 1.383(14)
C4 C6 1.392(13)
C4 C5 1.487(14)
C6 C7 1.380(13)
C7 C9 1.378(14)
C7 C8 1.501(14)
C10 C11 1.330(14)
C13 C20 1.380(14)
C13 C14 1.398(14)
C14 C16 1.376(15)
C14 C15 1.496(16)
C16 C17 1.375(17)
C17 C19 1.359(17)
C17 C18 1.510(14)
C19 C20 1.399(15)
C20 C21 1.491(15)
S1 C1B 1.518(9)
S1 C3D 1.570(9)
S2 C3D 1.563(9)
S1B C1B 1.534(9)
